data_4515962
loop_
_publ_author_name
'Liu, Rui'
'Ran, Huijuan'
'Zhao, Zhen'
'Yang, Xueli'
'Zhang, Jiali'
'Chen, Lijuan'
'Sun, Huaming'
'Hu, Jian-Yong'

_publ_section_title
;
 Synthesis and Optical Properties of Donor-Acceptor-Type
 1,3,5,9-Tetraarylpyrenes: Controlling Intramolecular Charge-Transfer
 Pathways by the Change of \p-Conjugation Directions for Emission Color
 Modulations.
;
_journal_issue 5
_journal_name_full 'ACS omega'
_journal_page_first 5866
_journal_page_last 5875
_journal_paper_doi 10.1021/acsomega.8b00583
_journal_volume 3
_journal_year 2018
_chemical_formula_moiety 'C46 H34 O2'
_chemical_formula_sum 'C46 H34 O2'
_chemical_formula_weight 618.73
_space_group_crystal_system trigonal
_space_group_IT_number 148
_space_group_name_Hall '-R 3'
_space_group_name_H-M_alt 'R -3 :H'
_atom_sites_solution_hydrogens geom
_atom_sites_solution_primary dual
_audit_creation_date 2017-09-29
_audit_creation_method
;
Olex2 1.2
(compiled 2017.08.10 svn.r3458 for OlexSys, GUI svn.r5381)
;
_cell_angle_alpha 90
_cell_angle_beta 90
_cell_angle_gamma 120
_cell_formula_units_Z 18
_cell_length_a 51.797(3)
_cell_length_b 51.797(3)
_cell_length_c 6.5592(4)
_cell_measurement_reflns_used 7575
_cell_measurement_temperature 153(2)
_cell_measurement_theta_max 68.21
_cell_measurement_theta_min 4.52
_cell_volume 15240.2(16)
_computing_cell_refinement 'SAINT V8.38A (?, 2016)'
_computing_data_collection 'Bruker APEX2'
_computing_data_reduction 'SAINT V8.38A (?, 2016)'
_computing_molecular_graphics 'Olex2 (Dolomanov et al., 2009)'
_computing_publication_material 'Olex2 (Dolomanov et al., 2009)'
_computing_structure_refinement 'XL (Sheldrick, 2008)'
_computing_structure_solution 'ShelXT (Sheldrick, 2015)'
_diffrn_ambient_temperature 153.0
_diffrn_measured_fraction_theta_full 0.990
_diffrn_measured_fraction_theta_max 0.988
_diffrn_measurement_device_type 'Bruker APEX-II CCD'
_diffrn_measurement_method '\f and \w scans'
_diffrn_radiation_monochromator graphite
_diffrn_radiation_type CuK\a
_diffrn_radiation_wavelength 1.54178
_diffrn_reflns_av_R_equivalents 0.0600
_diffrn_reflns_av_unetI/netI 0.0646
_diffrn_reflns_Laue_measured_fraction_full 0.990
_diffrn_reflns_Laue_measured_fraction_max 0.988
_diffrn_reflns_limit_h_max 36
_diffrn_reflns_limit_h_min -62
_diffrn_reflns_limit_k_max 62
_diffrn_reflns_limit_k_min -58
_diffrn_reflns_limit_l_max 7
_diffrn_reflns_limit_l_min -5
_diffrn_reflns_number 13966
_diffrn_reflns_point_group_measured_fraction_full 0.990
_diffrn_reflns_point_group_measured_fraction_max 0.988
_diffrn_reflns_theta_full 67.679
_diffrn_reflns_theta_max 68.200
_diffrn_reflns_theta_min 2.955
_diffrn_standards_number 0
_exptl_absorpt_coefficient_mu 0.563
_exptl_absorpt_correction_T_max 0.7531
_exptl_absorpt_correction_T_min 0.5623
_exptl_absorpt_correction_type multi-scan
_exptl_absorpt_process_details
'SADABS-2016/2 (Bruker,2016/2) was used for absorption correction. wR2(int) was 0.0951 before and 0.0611 after correction. The Ratio of minimum to maximum transmission is 0.7466. The \l/2 correction factor is Not present.'
_exptl_crystal_colour 'clear light colourless'
_exptl_crystal_colour_lustre clear
_exptl_crystal_colour_modifier light
_exptl_crystal_colour_primary colourless
_exptl_crystal_density_diffrn 1.213
_exptl_crystal_density_method 'not measured'
_exptl_crystal_description block
_exptl_crystal_F_000 5868
_exptl_crystal_size_max 0.309
_exptl_crystal_size_mid 0.243
_exptl_crystal_size_min 0.137
_refine_diff_density_max 0.369
_refine_diff_density_min -0.300
_refine_diff_density_rms 0.066
_refine_ls_extinction_method none
_refine_ls_goodness_of_fit_ref 1.076
_refine_ls_hydrogen_treatment constr
_refine_ls_matrix_type full
_refine_ls_number_parameters 436
_refine_ls_number_reflns 6125
_refine_ls_number_restraints 0
_refine_ls_restrained_S_all 1.076
_refine_ls_R_factor_all 0.0644
_refine_ls_R_factor_gt 0.0522
_refine_ls_shift/su_max 0.000
_refine_ls_shift/su_mean 0.000
_refine_ls_structure_factor_coef Fsqd
_refine_ls_weighting_details 'w=1/[\s^2^(Fo^2^)+(0.0968P)^2^+2.8079P] where P=(Fo^2^+2Fc^2^)/3'
_refine_ls_weighting_scheme calc
_refine_ls_wR_factor_gt 0.1448
_refine_ls_wR_factor_ref 0.1545
_reflns_Friedel_coverage 0.000
_reflns_number_gt 5088
_reflns_number_total 6125
_reflns_threshold_expression 'I > 2\s(I)'
_cod_data_source_file ao8b00583_si_003.cif
_cod_data_source_block liurui20170601_1_0m
_cod_original_cell_volume 15240.1(19)
_cod_original_sg_symbol_H-M 'R -3'
_cod_database_code 4515962
_shelx_shelxl_version_number 2016/6
_shelx_space_group_comment
;
The symmetry employed for this shelxl refinement is uniquely defined
by the following loop, which should always be used as a source of
symmetry information in preference to the above space-group names.
They are only intended as comments.
;
_shelx_estimated_absorpt_t_max 0.927
_shelx_estimated_absorpt_t_min 0.845
_olex2_refinement_description
;
1. Fixed Uiso
 At 1.2 times of:
  All C(H) groups
 At 1.5 times of:
  All C(H,H,H) groups
2.a Aromatic/amide H refined with riding coordinates:
 C1(H1), C3(H3), C4(H4), C6(H6), C7(H7), C9(H9), C12(H12), C15(H15), C18(H18),
 C20(H20), C25(H25), C26(H26), C27(H27), C28(H28), C29(H29), C31(H31), C32(H32),
  C33(H33), C34(H34), C35(H35), C37(H37), C38(H38), C40(H40), C41(H41), C42(H42)
2.b Idealised Me refined as rotating group:
 C44(H44A,H44B,H44C), C45(H45A,H45B,H45C), C46(H46A,H46B,H46C)
;
_olex2_submission_special_instructions 'No special instructions were received'

loop_
_space_group_symop_operation_xyz
'x, y, z'
'-y, x-y, z'
'-x+y, -x, z'
'x+2/3, y+1/3, z+1/3'
'-y+2/3, x-y+1/3, z+1/3'
'-x+y+2/3, -x+1/3, z+1/3'
'x+1/3, y+2/3, z+2/3'
'-y+1/3, x-y+2/3, z+2/3'
'-x+y+1/3, -x+2/3, z+2/3'
'-x, -y, -z'
'y, -x+y, -z'
'x-y, x, -z'
'-x+2/3, -y+1/3, -z+1/3'
'y+2/3, -x+y+1/3, -z+1/3'
'x-y+2/3, x+1/3, -z+1/3'
'-x+1/3, -y+2/3, -z+2/3'
'y+1/3, -x+y+2/3, -z+2/3'
'x-y+1/3, x+2/3, -z+2/3'

loop_
_atom_site_label
_atom_site_type_symbol
_atom_site_fract_x
_atom_site_fract_y
_atom_site_fract_z
_atom_site_U_iso_or_equiv
_atom_site_adp_type
_atom_site_occupancy
_atom_site_site_symmetry_order
_atom_site_calc_flag
_atom_site_refinement_flags_posn
O1 O 0.06939(4) 0.26335(3) -0.4148(2) 0.0600(4) Uani 1 1 d .
O2 O 0.31295(3) 0.30181(4) 1.4523(2) 0.0678(4) Uani 1 1 d .
C1 C 0.06407(4) 0.25679(4) -0.2366(3) 0.0463(4) Uani 1 1 d .
H1 H 0.047086 0.256582 -0.180022 0.056 Uiso 1 1 calc R
C2 C 0.08188(4) 0.24907(3) -0.1000(2) 0.0374(3) Uani 1 1 d .
C3 C 0.07168(3) 0.23988(4) 0.0974(2) 0.0388(3) Uani 1 1 d .
H3 H 0.054266 0.239795 0.143995 0.047 Uiso 1 1 calc R
C4 C 0.08687(3) 0.23082(3) 0.2269(2) 0.0357(3) Uani 1 1 d .
H4 H 0.079586 0.224306 0.361009 0.043 Uiso 1 1 calc R
C5 C 0.11252(3) 0.23119(3) 0.1626(2) 0.0317(3) Uani 1 1 d .
C6 C 0.12330(3) 0.24133(4) -0.0348(2) 0.0383(3) Uani 1 1 d .
H6 H 0.141208 0.242262 -0.079162 0.046 Uiso 1 1 calc R
C7 C 0.10798(4) 0.24999(4) -0.1650(2) 0.0404(3) Uani 1 1 d .
H7 H 0.115262 0.256579 -0.299014 0.048 Uiso 1 1 calc R
C8 C 0.12689(3) 0.21950(3) 0.3039(2) 0.0311(3) Uani 1 1 d .
C9 C 0.11217(3) 0.18990(3) 0.3500(2) 0.0296(3) Uani 1 1 d .
H9 H 0.094155 0.177169 0.279747 0.035 Uiso 1 1 calc R
C10 C 0.12260(3) 0.17701(3) 0.49968(19) 0.0281(3) Uani 1 1 d .
C11 C 0.10658(3) 0.14662(3) 0.5537(2) 0.0286(3) Uani 1 1 d .
C12 C 0.11691(3) 0.13639(3) 0.7140(2) 0.0292(3) Uani 1 1 d .
H12 H 0.105562 0.116025 0.752649 0.035 Uiso 1 1 calc R
C13 C 0.14321(3) 0.15488(3) 0.8193(2) 0.0287(3) Uani 1 1 d .
C14 C 0.16030(3) 0.18513(3) 0.7609(2) 0.0294(3) Uani 1 1 d .
C15 C 0.18861(3) 0.20503(3) 0.8502(2) 0.0316(3) Uani 1 1 d .
H15 H 0.196474 0.197393 0.948803 0.038 Uiso 1 1 calc R
C16 C 0.20473(3) 0.23430(3) 0.8004(2) 0.0312(3) Uani 1 1 d .
C17 C 0.19356(3) 0.24677(3) 0.6511(2) 0.0318(3) Uani 1 1 d .
C18 C 0.20856(3) 0.27723(3) 0.6040(2) 0.0368(3) Uani 1 1 d .
H18 H 0.226827 0.290048 0.671172 0.044 Uiso 1 1 calc R
C19 C 0.19766(4) 0.28933(4) 0.4625(3) 0.0407(4) Uani 1 1 d .
C20 C 0.17072(3) 0.27000(3) 0.3649(2) 0.0382(3) Uani 1 1 d .
H20 H 0.162881 0.277987 0.268685 0.046 Uiso 1 1 calc R
C21 C 0.15499(3) 0.23945(3) 0.4041(2) 0.0315(3) Uani 1 1 d .
C22 C 0.16613(3) 0.22719(3) 0.5511(2) 0.0295(3) Uani 1 1 d .
C23 C 0.14969(3) 0.19639(3) 0.60398(19) 0.0278(3) Uani 1 1 d .
C24 C 0.07917(3) 0.12409(3) 0.4450(2) 0.0287(3) Uani 1 1 d .
C25 C 0.08032(3) 0.11763(3) 0.2402(2) 0.0342(3) Uani 1 1 d .
H25 H 0.098096 0.129246 0.164478 0.041 Uiso 1 1 calc R
C26 C 0.05558(4) 0.09424(3) 0.1458(2) 0.0388(3) Uani 1 1 d .
H26 H 0.056601 0.089914 0.006297 0.047 Uiso 1 1 calc R
C27 C 0.02944(3) 0.07724(3) 0.2547(3) 0.0401(3) Uani 1 1 d .
H27 H 0.012697 0.061125 0.190510 0.048 Uiso 1 1 calc R
C28 C 0.02786(3) 0.08388(3) 0.4575(2) 0.0377(3) Uani 1 1 d .
H28 H 0.009912 0.072499 0.532009 0.045 Uiso 1 1 calc R
C29 C 0.05249(3) 0.10712(3) 0.5516(2) 0.0324(3) Uani 1 1 d .
H29 H 0.051233 0.111582 0.690417 0.039 Uiso 1 1 calc R
C30 C 0.15322(3) 0.14230(3) 0.9845(2) 0.0289(3) Uani 1 1 d .
C31 C 0.15386(3) 0.11602(3) 0.9517(2) 0.0318(3) Uani 1 1 d .
H31 H 0.147245 0.105885 0.825080 0.038 Uiso 1 1 calc R
C32 C 0.16409(3) 0.10455(4) 1.1024(2) 0.0368(3) Uani 1 1 d .
H32 H 0.164544 0.086696 1.078237 0.044 Uiso 1 1 calc R
C33 C 0.17367(3) 0.11910(4) 1.2884(2) 0.0374(3) Uani 1 1 d .
H33 H 0.181095 0.111464 1.390195 0.045 Uiso 1 1 calc R
C34 C 0.17238(3) 0.14476(3) 1.3254(2) 0.0357(3) Uani 1 1 d .
H34 H 0.178461 0.154445 1.453849 0.043 Uiso 1 1 calc R
C35 C 0.16221(3) 0.15634(3) 1.1752(2) 0.0314(3) Uani 1 1 d .
H35 H 0.161328 0.173921 1.201479 0.038 Uiso 1 1 calc R
C36 C 0.23325(3) 0.25278(3) 0.9131(2) 0.0322(3) Uani 1 1 d .
C37 C 0.23189(3) 0.25881(4) 1.1193(3) 0.0440(4) Uani 1 1 d .
H37 H 0.213089 0.252607 1.180929 0.053 Uiso 1 1 calc R
C38 C 0.25749(4) 0.27365(4) 1.2343(3) 0.0456(4) Uani 1 1 d .
H38 H 0.256288 0.277920 1.373675 0.055 Uiso 1 1 calc R
C39 C 0.28514(3) 0.28240(3) 1.1463(2) 0.0374(3) Uani 1 1 d .
C40 C 0.28676(3) 0.27699(3) 0.9409(3) 0.0382(3) Uani 1 1 d .
H40 H 0.305617 0.283512 0.879160 0.046 Uiso 1 1 calc R
C41 C 0.26096(3) 0.26209(3) 0.8251(2) 0.0369(3) Uani 1 1 d .
H41 H 0.262242 0.258231 0.684936 0.044 Uiso 1 1 calc R
C42 C 0.31247(4) 0.29740(4) 1.2711(3) 0.0474(4) Uani 1 1 d .
H42 H 0.331007 0.304052 1.204249 0.057 Uiso 1 1 calc R
C43 C 0.21369(4) 0.32281(4) 0.4144(4) 0.0583(5) Uani 1 1 d .
C44 C 0.19679(7) 0.33628(5) 0.5275(5) 0.0816(8) Uani 1 1 d .
H44A H 0.199316 0.335427 0.674968 0.122 Uiso 1 1 calc GR
H44B H 0.175550 0.324830 0.493285 0.122 Uiso 1 1 calc GR
H44C H 0.204858 0.357073 0.485564 0.122 Uiso 1 1 calc GR
C45 C 0.21358(7) 0.32795(5) 0.1875(4) 0.0858(9) Uani 1 1 d .
H45A H 0.224858 0.349395 0.159179 0.129 Uiso 1 1 calc GR
H45B H 0.192990 0.319778 0.140392 0.129 Uiso 1 1 calc GR
H45C H 0.222812 0.318018 0.115884 0.129 Uiso 1 1 calc GR
C46 C 0.24609(5) 0.33893(5) 0.4896(5) 0.0845(9) Uani 1 1 d .
H46A H 0.246377 0.337961 0.638767 0.127 Uiso 1 1 calc GR
H46B H 0.255986 0.359828 0.446269 0.127 Uiso 1 1 calc GR
H46C H 0.256596 0.329295 0.431863 0.127 Uiso 1 1 calc GR

loop_
_atom_site_aniso_label
_atom_site_aniso_U_11
_atom_site_aniso_U_22
_atom_site_aniso_U_33
_atom_site_aniso_U_23
_atom_site_aniso_U_13
_atom_site_aniso_U_12
O1 0.0768(10) 0.0641(8) 0.0486(7) 0.0082(6) -0.0101(6) 0.0424(8)
O2 0.0425(7) 0.0833(11) 0.0498(8) 0.0060(7) -0.0133(5) 0.0106(7)
C1 0.0506(9) 0.0417(8) 0.0488(9) 0.0047(7) -0.0083(7) 0.0248(7)
C2 0.0388(8) 0.0293(7) 0.0425(8) 0.0019(6) -0.0066(6) 0.0157(6)
C3 0.0329(7) 0.0377(8) 0.0471(8) 0.0043(6) -0.0015(6) 0.0185(6)
C4 0.0327(7) 0.0374(7) 0.0375(7) 0.0058(6) -0.0001(5) 0.0178(6)
C5 0.0273(6) 0.0264(6) 0.0368(7) 0.0005(5) -0.0030(5) 0.0099(5)
C6 0.0323(7) 0.0398(8) 0.0401(8) 0.0049(6) 0.0020(6) 0.0159(6)
C7 0.0426(8) 0.0389(8) 0.0363(7) 0.0055(6) -0.0001(6) 0.0179(7)
C8 0.0265(6) 0.0325(7) 0.0341(7) 0.0013(5) 0.0004(5) 0.0147(6)
C9 0.0236(6) 0.0313(7) 0.0310(6) -0.0009(5) 0.0000(5) 0.0117(5)
C10 0.0238(6) 0.0300(7) 0.0305(6) -0.0003(5) 0.0025(5) 0.0134(5)
C11 0.0244(6) 0.0292(7) 0.0317(6) -0.0007(5) 0.0015(5) 0.0130(5)
C12 0.0258(6) 0.0278(6) 0.0335(6) 0.0006(5) 0.0019(5) 0.0130(5)
C13 0.0262(6) 0.0291(7) 0.0313(6) -0.0010(5) 0.0008(5) 0.0142(5)
C14 0.0257(6) 0.0299(7) 0.0337(7) -0.0002(5) 0.0011(5) 0.0148(6)
C15 0.0271(7) 0.0330(7) 0.0346(7) 0.0007(5) -0.0015(5) 0.0149(6)
C16 0.0258(6) 0.0317(7) 0.0352(7) -0.0010(5) -0.0010(5) 0.0138(6)
C17 0.0259(6) 0.0309(7) 0.0374(7) -0.0004(5) -0.0013(5) 0.0134(6)
C18 0.0268(7) 0.0295(7) 0.0485(8) -0.0005(6) -0.0059(6) 0.0099(6)
C19 0.0339(8) 0.0307(8) 0.0534(9) 0.0037(6) -0.0050(6) 0.0132(6)
C20 0.0322(7) 0.0317(7) 0.0495(8) 0.0052(6) -0.0055(6) 0.0150(6)
C21 0.0259(6) 0.0313(7) 0.0369(7) 0.0021(5) 0.0001(5) 0.0140(6)
C22 0.0252(6) 0.0291(7) 0.0340(7) -0.0001(5) 0.0010(5) 0.0133(6)
C23 0.0238(6) 0.0296(7) 0.0300(6) -0.0012(5) 0.0019(5) 0.0135(5)
C24 0.0263(6) 0.0257(6) 0.0348(7) 0.0000(5) -0.0011(5) 0.0136(5)
C25 0.0306(7) 0.0343(7) 0.0356(7) 0.0000(5) 0.0003(5) 0.0147(6)
C26 0.0404(8) 0.0381(8) 0.0376(7) -0.0055(6) -0.0072(6) 0.0195(7)
C27 0.0313(7) 0.0345(7) 0.0511(8) -0.0062(6) -0.0119(6) 0.0140(6)
C28 0.0248(7) 0.0330(7) 0.0518(8) 0.0022(6) -0.0003(6) 0.0119(6)
C29 0.0275(7) 0.0313(7) 0.0379(7) -0.0003(5) 0.0007(5) 0.0142(6)
C30 0.0228(6) 0.0285(6) 0.0331(6) 0.0023(5) 0.0029(5) 0.0112(5)
C31 0.0307(7) 0.0308(7) 0.0335(6) 0.0011(5) 0.0016(5) 0.0152(6)
C32 0.0371(8) 0.0347(7) 0.0421(8) 0.0048(6) 0.0026(6) 0.0205(6)
C33 0.0360(7) 0.0395(8) 0.0368(7) 0.0079(6) 0.0000(6) 0.0190(6)
C34 0.0329(7) 0.0405(8) 0.0313(7) 0.0017(5) 0.0002(5) 0.0165(6)
C35 0.0284(6) 0.0312(7) 0.0346(7) -0.0008(5) 0.0015(5) 0.0149(5)
C36 0.0269(7) 0.0281(6) 0.0391(7) 0.0035(5) -0.0023(5) 0.0120(5)
C37 0.0264(7) 0.0528(9) 0.0430(8) -0.0018(7) 0.0005(6) 0.0125(7)
C38 0.0327(8) 0.0534(9) 0.0397(8) -0.0018(7) -0.0031(6) 0.0133(7)
C39 0.0293(7) 0.0330(7) 0.0454(8) 0.0051(6) -0.0051(6) 0.0121(6)
C40 0.0254(7) 0.0350(7) 0.0514(8) 0.0037(6) 0.0010(6) 0.0130(6)
C41 0.0309(7) 0.0380(8) 0.0395(7) -0.0003(6) 0.0005(6) 0.0155(6)
C42 0.0330(8) 0.0464(9) 0.0526(10) 0.0035(7) -0.0089(7) 0.0123(7)
C43 0.0453(10) 0.0300(8) 0.0864(13) 0.0093(8) -0.0229(9) 0.0090(7)
C44 0.0827(17) 0.0416(11) 0.125(2) -0.0103(12) -0.0329(15) 0.0343(11)
C45 0.0786(17) 0.0455(11) 0.0918(17) 0.0303(11) -0.0125(13) -0.0001(11)
C46 0.0524(13) 0.0332(9) 0.145(2) 0.0170(12) -0.0347(14) 0.0041(9)

loop_
_atom_type_symbol
_atom_type_description
_atom_type_scat_dispersion_real
_atom_type_scat_dispersion_imag
_atom_type_scat_source
C C 0.0181 0.0091 'International Tables Vol C Tables 4.2.6.8 and 6.1.1.4'
H H 0.0000 0.0000 'International Tables Vol C Tables 4.2.6.8 and 6.1.1.4'
O O 0.0492 0.0322 'International Tables Vol C Tables 4.2.6.8 and 6.1.1.4'

loop_
_geom_angle_atom_site_label_1
_geom_angle_atom_site_label_2
_geom_angle_atom_site_label_3
_geom_angle
O1 C1 H1 117.4
O1 C1 C2 125.23(18)
C2 C1 H1 117.4
C3 C2 C1 118.42(15)
C3 C2 C7 119.51(14)
C7 C2 C1 122.05(15)
C2 C3 H3 119.9
C4 C3 C2 120.18(14)
C4 C3 H3 119.9
C3 C4 H4 119.6
C5 C4 C3 120.70(13)
C5 C4 H4 119.6
C4 C5 C6 119.06(13)
C4 C5 C8 118.32(12)
C6 C5 C8 122.57(13)
C5 C6 H6 119.8
C7 C6 C5 120.33(14)
C7 C6 H6 119.8
C2 C7 H7 119.9
C6 C7 C2 120.18(14)
C6 C7 H7 119.9
C9 C8 C5 118.83(12)
C9 C8 C21 119.87(13)
C21 C8 C5 121.13(12)
C8 C9 H9 118.5
C8 C9 C10 123.10(12)
C10 C9 H9 118.5
C11 C10 C9 122.88(12)
C11 C10 C23 119.19(12)
C23 C10 C9 117.86(12)
C10 C11 C24 123.50(12)
C12 C11 C10 119.28(12)
C12 C11 C24 117.20(12)
C11 C12 H12 118.7
C13 C12 C11 122.64(12)
C13 C12 H12 118.7
C12 C13 C14 118.84(12)
C12 C13 C30 119.69(12)
C14 C13 C30 121.44(12)
C13 C14 C15 122.44(13)
C13 C14 C23 119.63(12)
C23 C14 C15 117.90(12)
C14 C15 H15 118.5
C16 C15 C14 122.98(13)
C16 C15 H15 118.5
C15 C16 C17 120.21(12)
C15 C16 C36 117.16(12)
C17 C16 C36 122.57(12)
C18 C17 C16 122.19(13)
C18 C17 C22 119.58(13)
C22 C17 C16 118.23(12)
C17 C18 H18 118.8
C19 C18 C17 122.30(13)
C19 C18 H18 118.8
C18 C19 C20 117.86(14)
C18 C19 C43 122.34(14)
C20 C19 C43 119.78(14)
C19 C20 H20 118.8
C21 C20 C19 122.35(14)
C21 C20 H20 118.8
C20 C21 C8 122.20(13)
C20 C21 C22 119.53(13)
C22 C21 C8 118.25(12)
C21 C22 C17 118.37(12)
C23 C22 C17 120.60(13)
C23 C22 C21 120.97(12)
C14 C23 C10 120.30(12)
C14 C23 C22 119.86(12)
C22 C23 C10 119.84(12)
C25 C24 C11 120.65(12)
C25 C24 C29 118.60(13)
C29 C24 C11 120.49(12)
C24 C25 H25 119.8
C24 C25 C26 120.41(14)
C26 C25 H25 119.8
C25 C26 H26 119.9
C27 C26 C25 120.29(14)
C27 C26 H26 119.9
C26 C27 H27 120.1
C28 C27 C26 119.75(14)
C28 C27 H27 120.1
C27 C28 H28 120.0
C29 C28 C27 119.95(14)
C29 C28 H28 120.0
C24 C29 H29 119.5
C28 C29 C24 120.98(13)
C28 C29 H29 119.5
C31 C30 C13 119.98(12)
C31 C30 C35 118.63(13)
C35 C30 C13 121.39(12)
C30 C31 H31 119.7
C32 C31 C30 120.56(13)
C32 C31 H31 119.7
C31 C32 H32 119.9
C31 C32 C33 120.18(14)
C33 C32 H32 119.9
C32 C33 H33 120.0
C34 C33 C32 119.94(13)
C34 C33 H33 120.0
C33 C34 H34 120.0
C33 C34 C35 120.09(13)
C35 C34 H34 120.0
C30 C35 H35 119.7
C34 C35 C30 120.55(13)
C34 C35 H35 119.7
C37 C36 C16 118.55(13)
C41 C36 C16 122.39(13)
C41 C36 C37 118.85(13)
C36 C37 H37 119.6
C38 C37 C36 120.84(15)
C38 C37 H37 119.6
C37 C38 H38 120.0
C37 C38 C39 120.04(15)
C39 C38 H38 120.0
C38 C39 C42 120.04(15)
C40 C39 C38 119.54(14)
C40 C39 C42 120.42(15)
C39 C40 H40 119.8
C39 C40 C41 120.35(14)
C41 C40 H40 119.8
C36 C41 H41 119.8
C40 C41 C36 120.35(14)
C40 C41 H41 119.8
O2 C42 C39 124.69(17)
O2 C42 H42 117.7
C39 C42 H42 117.7
C19 C43 C44 107.54(19)
C45 C43 C19 110.69(17)
C45 C43 C44 109.8(2)
C45 C43 C46 108.7(2)
C46 C43 C19 112.04(15)
C46 C43 C44 108.1(2)
C43 C44 H44A 109.5
C43 C44 H44B 109.5
C43 C44 H44C 109.5
H44A C44 H44B 109.5
H44A C44 H44C 109.5
H44B C44 H44C 109.5
C43 C45 H45A 109.5
C43 C45 H45B 109.5
C43 C45 H45C 109.5
H45A C45 H45B 109.5
H45A C45 H45C 109.5
H45B C45 H45C 109.5
C43 C46 H46A 109.5
C43 C46 H46B 109.5
C43 C46 H46C 109.5
H46A C46 H46B 109.5
H46A C46 H46C 109.5
H46B C46 H46C 109.5

loop_
_geom_bond_atom_site_label_1
_geom_bond_atom_site_label_2
_geom_bond_distance
O1 C1 1.210(2)
O2 C42 1.208(2)
C1 H1 0.9500
C1 C2 1.477(2)
C2 C3 1.390(2)
C2 C7 1.396(2)
C3 H3 0.9500
C3 C4 1.389(2)
C4 H4 0.9500
C4 C5 1.385(2)
C5 C6 1.404(2)
C5 C8 1.4938(19)
C6 H6 0.9500
C6 C7 1.384(2)
C7 H7 0.9500
C8 C9 1.362(2)
C8 C21 1.4538(19)
C9 H9 0.9500
C9 C10 1.4358(19)
C10 C11 1.4093(19)
C10 C23 1.4269(18)
C11 C12 1.3986(19)
C11 C24 1.4931(18)
C12 H12 0.9500
C12 C13 1.3950(19)
C13 C14 1.4134(19)
C13 C30 1.4849(18)
C14 C15 1.4295(19)
C14 C23 1.4221(19)
C15 H15 0.9500
C15 C16 1.355(2)
C16 C17 1.4440(19)
C16 C36 1.4933(19)
C17 C18 1.401(2)
C17 C22 1.4269(19)
C18 H18 0.9500
C18 C19 1.388(2)
C19 C20 1.401(2)
C19 C43 1.535(2)
C20 H20 0.9500
C20 C21 1.394(2)
C21 C22 1.4259(19)
C22 C23 1.4257(19)
C24 C25 1.393(2)
C24 C29 1.3983(19)
C25 H25 0.9500
C25 C26 1.393(2)
C26 H26 0.9500
C26 C27 1.388(2)
C27 H27 0.9500
C27 C28 1.387(2)
C28 H28 0.9500
C28 C29 1.386(2)
C29 H29 0.9500
C30 C31 1.395(2)
C30 C35 1.404(2)
C31 H31 0.9500
C31 C32 1.387(2)
C32 H32 0.9500
C32 C33 1.389(2)
C33 H33 0.9500
C33 C34 1.385(2)
C34 H34 0.9500
C34 C35 1.387(2)
C35 H35 0.9500
C36 C37 1.398(2)
C36 C41 1.391(2)
C37 H37 0.9500
C37 C38 1.378(2)
C38 H38 0.9500
C38 C39 1.393(2)
C39 C40 1.387(2)
C39 C42 1.476(2)
C40 H40 0.9500
C40 C41 1.388(2)
C41 H41 0.9500
C42 H42 0.9500
C43 C44 1.553(4)
C43 C45 1.513(3)
C43 C46 1.535(3)
C44 H44A 0.9800
C44 H44B 0.9800
C44 H44C 0.9800
C45 H45A 0.9800
C45 H45B 0.9800
C45 H45C 0.9800
C46 H46A 0.9800
C46 H46B 0.9800
C46 H46C 0.9800

loop_
_geom_torsion_atom_site_label_1
_geom_torsion_atom_site_label_2
_geom_torsion_atom_site_label_3
_geom_torsion_atom_site_label_4
_geom_torsion
O1 C1 C2 C3 -175.34(17)
O1 C1 C2 C7 2.9(3)
C1 C2 C3 C4 176.37(15)
C1 C2 C7 C6 -177.18(15)
C2 C3 C4 C5 0.9(2)
C3 C2 C7 C6 1.1(2)
C3 C4 C5 C6 1.0(2)
C3 C4 C5 C8 -176.42(14)
C4 C5 C6 C7 -1.9(2)
C4 C5 C8 C9 66.71(18)
C4 C5 C8 C21 -108.51(15)
C5 C6 C7 C2 0.9(2)
C5 C8 C9 C10 -173.42(12)
C5 C8 C21 C20 -3.8(2)
C5 C8 C21 C22 174.41(12)
C6 C5 C8 C9 -110.66(16)
C6 C5 C8 C21 74.13(19)
C7 C2 C3 C4 -2.0(2)
C8 C5 C6 C7 175.43(14)
C8 C9 C10 C11 176.92(13)
C8 C9 C10 C23 -0.01(19)
C8 C21 C22 C17 -179.40(12)
C8 C21 C22 C23 -2.2(2)
C9 C8 C21 C20 -178.96(14)
C9 C8 C21 C22 -0.8(2)
C9 C10 C11 C12 -174.20(12)
C9 C10 C11 C24 7.4(2)
C9 C10 C23 C14 176.83(11)
C9 C10 C23 C22 -2.92(18)
C10 C11 C12 C13 -2.3(2)
C10 C11 C24 C25 62.82(19)
C10 C11 C24 C29 -123.11(14)
C11 C10 C23 C14 -0.21(18)
C11 C10 C23 C22 -179.97(12)
C11 C12 C13 C14 -0.6(2)
C11 C12 C13 C30 -178.45(12)
C11 C24 C25 C26 172.58(14)
C11 C24 C29 C28 -172.67(13)
C12 C11 C24 C25 -115.58(15)
C12 C11 C24 C29 58.48(17)
C12 C13 C14 C15 -175.13(13)
C12 C13 C14 C23 3.08(19)
C12 C13 C30 C31 48.12(18)
C12 C13 C30 C35 -131.99(14)
C13 C14 C15 C16 -177.71(13)
C13 C14 C23 C10 -2.70(19)
C13 C14 C23 C22 177.05(12)
C13 C30 C31 C32 177.87(13)
C13 C30 C35 C34 -177.96(12)
C14 C13 C30 C31 -129.69(14)
C14 C13 C30 C35 50.19(18)
C14 C15 C16 C17 0.0(2)
C14 C15 C16 C36 177.14(13)
C15 C14 C23 C10 175.59(12)
C15 C14 C23 C22 -4.65(18)
C15 C16 C17 C18 176.04(14)
C15 C16 C17 C22 -3.3(2)
C15 C16 C36 C37 -69.59(19)
C15 C16 C36 C41 105.06(16)
C16 C17 C18 C19 -179.11(14)
C16 C17 C22 C21 179.77(12)
C16 C17 C22 C23 2.5(2)
C16 C36 C37 C38 174.67(16)
C16 C36 C41 C40 -174.34(14)
C17 C16 C36 C37 107.53(17)
C17 C16 C36 C41 -77.82(19)
C17 C18 C19 C20 -0.1(2)
C17 C18 C19 C43 178.50(18)
C17 C22 C23 C10 -178.80(12)
C17 C22 C23 C14 1.44(19)
C18 C17 C22 C21 0.5(2)
C18 C17 C22 C23 -176.78(13)
C18 C19 C20 C21 -0.6(2)
C18 C19 C43 C44 -102.2(2)
C18 C19 C43 C45 137.9(2)
C18 C19 C43 C46 16.5(3)
C19 C20 C21 C8 179.43(15)
C19 C20 C21 C22 1.2(2)
C20 C19 C43 C44 76.4(2)
C20 C19 C43 C45 -43.5(3)
C20 C19 C43 C46 -164.9(2)
C20 C21 C22 C17 -1.1(2)
C20 C21 C22 C23 176.08(13)
C21 C8 C9 C10 1.9(2)
C21 C22 C23 C10 4.04(19)
C21 C22 C23 C14 -175.72(12)
C22 C17 C18 C19 0.2(2)
C23 C10 C11 C12 2.69(19)
C23 C10 C11 C24 -175.68(12)
C23 C14 C15 C16 4.0(2)
C24 C11 C12 C13 176.13(12)
C24 C25 C26 C27 0.4(2)
C25 C24 C29 C28 1.5(2)
C25 C26 C27 C28 0.9(2)
C26 C27 C28 C29 -1.0(2)
C27 C28 C29 C24 -0.2(2)
C29 C24 C25 C26 -1.6(2)
C30 C13 C14 C15 2.7(2)
C30 C13 C14 C23 -179.09(12)
C30 C31 C32 C33 0.3(2)
C31 C30 C35 C34 1.9(2)
C31 C32 C33 C34 1.5(2)
C32 C33 C34 C35 -1.6(2)
C33 C34 C35 C30 -0.2(2)
C35 C30 C31 C32 -2.0(2)
C36 C16 C17 C18 -1.0(2)
C36 C16 C17 C22 179.70(13)
C36 C37 C38 C39 -1.1(3)
C37 C36 C41 C40 0.3(2)
C37 C38 C39 C40 2.2(3)
C37 C38 C39 C42 -177.94(17)
C38 C39 C40 C41 -2.1(2)
C38 C39 C42 O2 3.5(3)
C39 C40 C41 C36 0.8(2)
C40 C39 C42 O2 -176.67(19)
C41 C36 C37 C38 -0.2(3)
C42 C39 C40 C41 178.06(15)
C43 C19 C20 C21 -179.26(17)
